data_7128332
loop_
_publ_author_name
'Jones, Caleb A. H.'
'Schley, Nathan D.'

_publ_section_title
;
 Selective demethylation of <i>O</i>-aryl glycosides by iridium-catalyzed
 hydrosilylation.
;
_journal_issue 48
_journal_name_full 'Chemical communications (Cambridge, England)'
_journal_page_first 5953
_journal_page_last 5956
_journal_paper_doi 10.1039/d1cc00496d
_journal_volume 57
_journal_year 2021
_chemical_absolute_configuration rmad
_chemical_formula_moiety 'C18 H28 O5'
_chemical_formula_sum 'C18 H28 O5'
_chemical_formula_weight 324.40
_chemical_name_systematic 'S-5 (2?-isopropylphenyl)-2,3,4-tri-O-methyl-\a-L-rhamnopyranoside'
_space_group_crystal_system orthorhombic
_space_group_IT_number 19
_space_group_name_Hall 'P 2ac 2ab'
_space_group_name_H-M_alt 'P 21 21 21'
_atom_sites_solution_hydrogens geom
_atom_sites_solution_primary dual
_audit_creation_date 2019-11-15
_audit_creation_method
;
Olex2 1.2
(compiled 2018.05.29 svn.r3508 for OlexSys, GUI svn.r5506)
;
_audit_update_record
;
2021-01-28 deposited with the CCDC.	2021-05-18 downloaded from the CCDC.
;
_cell_angle_alpha 90
_cell_angle_beta 90
_cell_angle_gamma 90
_cell_formula_units_Z 4
_cell_length_a 7.72846(11)
_cell_length_b 13.3986(2)
_cell_length_c 17.3987(3)
_cell_measurement_reflns_used 9748
_cell_measurement_temperature 100(1)
_cell_measurement_theta_max 73.2130
_cell_measurement_theta_min 4.1400
_cell_volume 1801.64(5)
_computing_cell_refinement 'CrysAlisPro 1.171.38.46 (Rigaku OD, 2015)'
_computing_data_collection 'CrysAlisPro 1.171.38.46 (Rigaku OD, 2015)'
_computing_data_reduction 'CrysAlisPro 1.171.38.46 (Rigaku OD, 2015)'
_computing_molecular_graphics 'Olex2 (Dolomanov et al., 2009)'
_computing_publication_material 'Olex2 (Dolomanov et al., 2009)'
_computing_structure_refinement 'ShelXL (Sheldrick, 2015)'
_computing_structure_solution 'ShelXT (Sheldrick, 2015)'
_diffrn_ambient_environment N~2~
_diffrn_ambient_temperature 100(1)
_diffrn_detector 'CCD plate'
_diffrn_detector_area_resol_mean 8.1506
_diffrn_detector_type EosS2
_diffrn_measured_fraction_theta_full 1.000
_diffrn_measured_fraction_theta_max 0.997
_diffrn_measurement_details
;
List of Runs (angles in degrees, time in seconds):

  # Type    Start    End  Width  t~exp~   \w     \q     \k     \f   Frames
#--------------------------------------------------------------------------
  1  \w   -104.00 -20.00   1.00    1.00    --  -37.09 -57.00 120.00   84
  2  \w   -106.00 -18.00   1.00    1.00    --  -37.09 -38.00-150.00   88
  3  \w   -104.00 -20.00   1.00    1.00    --  -37.09 -57.00 -60.00   84
  4  \w    -54.00  30.00   1.00    1.00    --  -37.09  57.00 -90.00   84
  5  \w     23.00  90.00   1.00    1.00    --   37.09-125.00-120.00   67
  6  \w     20.00 104.00   1.00    1.00    --   37.09  57.00 120.00   84
  7  \w     43.00 128.00   1.00    2.05    --  111.00 -45.00   0.00   85
  8  \w    100.00 178.00   1.00    2.05    --  111.00 111.00 -60.00   78
  9  \w     94.00 178.00   1.00    2.05    --  111.00  45.00  30.00   84
 10  \w     44.00 129.00   1.00    2.05    --  111.00 -61.00-180.00   85
 11  \w     93.00 178.00   1.00    2.05    --  111.00  61.00 -30.00   85
 12  \w     41.00 116.00   1.00    2.05    --  111.00-111.00 -30.00   75
 13  \w     57.00 150.00   1.00    2.05    --  111.00 178.00 120.00   93
 14  \w     43.00 138.00   1.00    2.05    --  111.00 -77.00   0.00   95
 15  \w    -54.00  30.00   1.00    1.00    --  -37.09  57.00  30.00   84
 16  \w    -90.00  -2.00   1.00    1.00    --  -37.09 125.00  60.00   88
 17  \w   -105.00 -10.00   1.00    1.00    --  -37.09 -77.00-150.00   95
 18  \w   -106.00 -18.00   1.00    1.00    --  -37.09 -38.00   0.00   88
 19  \w     73.00 135.00   1.00    2.05    --  111.00  15.00 -90.00   62
 20  \w     73.00 178.00   1.00    2.05    --  111.00  15.00 150.00  105
;
_diffrn_measurement_device 'four-circle diffractometer'
_diffrn_measurement_device_type 'SuperNova, Dual, Cu at zero, EosS2'
_diffrn_measurement_method '\w scans'
_diffrn_orient_matrix_type 'CrysAlisPro convention (1999,Acta A55,543-557)'
_diffrn_orient_matrix_UB_11 -0.1741465000
_diffrn_orient_matrix_UB_12 0.0025539000
_diffrn_orient_matrix_UB_13 0.0430487000
_diffrn_orient_matrix_UB_21 0.0906314000
_diffrn_orient_matrix_UB_22 -0.0366371000
_diffrn_orient_matrix_UB_23 0.0736591000
_diffrn_orient_matrix_UB_31 0.0344614000
_diffrn_orient_matrix_UB_32 0.1089350000
_diffrn_orient_matrix_UB_33 0.0237774000
_diffrn_radiation_monochromator mirror
_diffrn_radiation_probe x-ray
_diffrn_radiation_type CuK\a
_diffrn_radiation_wavelength 1.54184
_diffrn_reflns_av_R_equivalents 0.0259
_diffrn_reflns_av_unetI/netI 0.0191
_diffrn_reflns_Laue_measured_fraction_full 1.000
_diffrn_reflns_Laue_measured_fraction_max 0.997
_diffrn_reflns_limit_h_max 9
_diffrn_reflns_limit_h_min -9
_diffrn_reflns_limit_k_max 16
_diffrn_reflns_limit_k_min -12
_diffrn_reflns_limit_l_max 21
_diffrn_reflns_limit_l_min -21
_diffrn_reflns_number 13995
_diffrn_reflns_point_group_measured_fraction_full 1.000
_diffrn_reflns_point_group_measured_fraction_max 0.988
_diffrn_reflns_theta_full 67.684
_diffrn_reflns_theta_max 73.340
_diffrn_reflns_theta_min 4.165
_diffrn_source 'micro-focus sealed X-ray tube'
_diffrn_source_type 'SuperNova (Cu) X-ray Source'
_exptl_absorpt_coefficient_mu 0.701
_exptl_absorpt_correction_T_max 1.000
_exptl_absorpt_correction_T_min 0.666
_exptl_absorpt_correction_type gaussian
_exptl_absorpt_process_details
;
CrysAlisPro 1.171.38.46 (Rigaku Oxford Diffraction, 2015)
Numerical absorption correction based on gaussian integration over
			a multifaceted crystal model
Empirical absorption correction using spherical harmonics,
 implemented in SCALE3 ABSPACK scaling algorithm.
;
_exptl_crystal_colour colourless
_exptl_crystal_colour_primary colourless
_exptl_crystal_density_diffrn 1.196
_exptl_crystal_description block
_exptl_crystal_F_000 704
_exptl_crystal_recrystallization_method 'Re-crystallisation from solvent'
_exptl_crystal_size_max 0.298
_exptl_crystal_size_mid 0.197
_exptl_crystal_size_min 0.116
_refine_diff_density_max 0.345
_refine_diff_density_min -0.215
_refine_diff_density_rms 0.040
_refine_ls_abs_structure_details
;
 Flack x determined using 1390 quotients [(I+)-(I-)]/[(I+)+(I-)]
 (Parsons, Flack and Wagner, Acta Cryst. B69 (2013) 249-259).
;
_refine_ls_abs_structure_Flack 0.10(6)
_refine_ls_extinction_method none
_refine_ls_goodness_of_fit_ref 1.037
_refine_ls_hydrogen_treatment constr
_refine_ls_matrix_type full
_refine_ls_number_parameters 225
_refine_ls_number_reflns 3583
_refine_ls_number_restraints 6
_refine_ls_restrained_S_all 1.037
_refine_ls_R_factor_all 0.0422
_refine_ls_R_factor_gt 0.0409
_refine_ls_shift/su_max 0.000
_refine_ls_shift/su_mean 0.000
_refine_ls_structure_factor_coef Fsqd
_refine_ls_weighting_details 'w=1/[\s^2^(Fo^2^)+(0.0499P)^2^+0.5386P] where P=(Fo^2^+2Fc^2^)/3'
_refine_ls_weighting_scheme calc
_refine_ls_wR_factor_gt 0.1013
_refine_ls_wR_factor_ref 0.1025
_reflns_Friedel_coverage 0.723
_reflns_Friedel_fraction_full 1.000
_reflns_Friedel_fraction_max 0.976
_reflns_number_gt 3437
_reflns_number_total 3583
_reflns_threshold_expression 'I > 2\s(I)'
_cod_data_source_file d1cc00496d3.cif
_cod_data_source_block 2b
_cod_depositor_comments 'Adding full bibliography for 7128327--7128332.cif.'
_cod_database_code 7128332
_shelx_shelxl_version_number 2018/1
_chemical_oxdiff_formula C18H28O5
_shelx_space_group_comment
;
The symmetry employed for this shelxl refinement is uniquely defined
by the following loop, which should always be used as a source of
symmetry information in preference to the above space-group names.
They are only intended as comments.
;
_reflns_odcompleteness_completeness 100.00
_reflns_odcompleteness_iscentric 1
_reflns_odcompleteness_theta 68.13
_olex2_refinement_description
;
1. Fixed Uiso
 At 1.2 times of:
  All C(H) groups, All C(H,H) groups
 At 1.5 times of:
  All C(H,H,H) groups
2. Uiso/Uaniso restraints and constraints
C15 \\sim C15A: within 3A with sigma of 0.01 and sigma for terminal atoms of
0.02
3. Others
 Sof(H13A)=Sof(C15A)=Sof(H15F)=Sof(H15D)=Sof(H15E)=1-FVAR(1)
 Sof(H13)=Sof(C15)=Sof(H15A)=Sof(H15B)=Sof(H15C)=FVAR(1)
4.a Ternary CH refined with riding coordinates:
 C1(H1), C2(H2), C3(H3), C4(H4), C5(H5), C13(H13), C13(H13A)
4.b Aromatic/amide H refined with riding coordinates:
 C9(H9), C10(H10), C11(H11), C12(H12)
4.c Idealised Me refined as rotating group:
 C6(H6A,H6B,H6C), C14(H14A,H14B,H14C), C15(H15A,H15B,H15C), C16(H16A,H16B,
 H16C), C17(H17A,H17B,H17C), C18(H18A,H18B,H18C), C15A(H15F,H15D,H15E)
;
_olex2_date_sample_data_collection 2019-11-15
_olex2_exptl_crystal_mounting_method 'Mounted in a polyimide loop'
_olex2_submission_special_instructions 'No special instructions were received'
_oxdiff_exptl_absorpt_empirical_details
;
Empirical correction (ABSPACK) includes:
- Absorption correction using spherical harmonics
- Frame scaling
;
_oxdiff_exptl_absorpt_empirical_full_max 1.389
_oxdiff_exptl_absorpt_empirical_full_min 0.763

loop_
_space_group_symop_operation_xyz
'x, y, z'
'-x+1/2, -y, z+1/2'
'-x, y+1/2, -z+1/2'
'x+1/2, -y+1/2, -z'

loop_
_atom_site_label
_atom_site_type_symbol
_atom_site_fract_x
_atom_site_fract_y
_atom_site_fract_z
_atom_site_U_iso_or_equiv
_atom_site_adp_type
_atom_site_occupancy
_atom_site_site_symmetry_order
_atom_site_calc_flag
_atom_site_refinement_flags_posn
_atom_site_refinement_flags_adp
_atom_site_refinement_flags_occupancy
_atom_site_disorder_assembly
_atom_site_disorder_group
O1 O 0.3412(2) 0.54487(14) 0.67223(9) 0.0396(4) Uani 1 1 d . . . . .
O2 O 0.6194(2) 0.47199(17) 0.82709(10) 0.0522(5) Uani 1 1 d . . . . .
O3 O 0.7411(2) 0.67065(17) 0.79620(9) 0.0467(5) Uani 1 1 d . . . . .
O4 O 0.4379(2) 0.76714(13) 0.85064(9) 0.0386(4) Uani 1 1 d . . . . .
O5 O 0.2678(2) 0.51934(13) 0.80203(9) 0.0351(4) Uani 1 1 d . . . . .
C1 C 0.3810(3) 0.4941(2) 0.74217(13) 0.0375(5) Uani 1 1 d . . . . .
H1 H 0.376887 0.421893 0.733498 0.045 Uiso 1 1 calc R . . . .
C2 C 0.5669(3) 0.5253(2) 0.76033(13) 0.0390(6) Uani 1 1 d . . . . .
H2 H 0.642833 0.508691 0.717079 0.047 Uiso 1 1 calc R . . . .
C3 C 0.5727(3) 0.6365(2) 0.77595(12) 0.0359(5) Uani 1 1 d . . . . .
H3 H 0.534987 0.671913 0.729610 0.043 Uiso 1 1 calc R . . . .
C4 C 0.4496(3) 0.66150(18) 0.84096(12) 0.0323(5) Uani 1 1 d . . . . .
H4 H 0.490314 0.630652 0.888731 0.039 Uiso 1 1 calc R . . . .
C5 C 0.2674(3) 0.62404(18) 0.82213(12) 0.0321(5) Uani 1 1 d . . . . .
H5 H 0.222236 0.662348 0.778555 0.039 Uiso 1 1 calc R . . . .
C6 C 0.1442(3) 0.6347(2) 0.88907(14) 0.0385(5) Uani 1 1 d . . . . .
H6A H 0.031798 0.610849 0.874356 0.058 Uiso 1 1 calc GR . . . .
H6B H 0.136307 0.703674 0.903573 0.058 Uiso 1 1 calc GR . . . .
H6C H 0.186054 0.596325 0.931788 0.058 Uiso 1 1 calc GR . . . .
C7 C 0.1980(3) 0.51580(18) 0.63004(13) 0.0342(5) Uani 1 1 d . . . . .
C8 C 0.1871(3) 0.55918(18) 0.55705(13) 0.0363(5) Uani 1 1 d . . . . .
C9 C 0.0468(4) 0.5315(2) 0.51123(15) 0.0481(7) Uani 1 1 d . . . . .
H9 H 0.036600 0.558453 0.462180 0.058 Uiso 1 1 calc R . . . .
C10 C -0.0761(4) 0.4658(2) 0.53651(17) 0.0526(8) Uani 1 1 d . . . . .
H10 H -0.168067 0.448747 0.504637 0.063 Uiso 1 1 calc R . . . .
C11 C -0.0644(4) 0.4244(2) 0.60926(17) 0.0503(7) Uani 1 1 d . . . . .
H11 H -0.148686 0.380195 0.626480 0.060 Uiso 1 1 calc R . . . .
C12 C 0.0748(3) 0.4497(2) 0.65654(15) 0.0446(6) Uani 1 1 d . . . . .
H12 H 0.084349 0.422173 0.705439 0.054 Uiso 1 1 calc R . . . .
C13 C 0.3236(4) 0.63317(19) 0.53120(13) 0.0421(6) Uani 1 1 d . . . . .
H13 H 0.333765 0.686682 0.569333 0.051 Uiso 0.678(7) 1 calc R . P A 1
H13A H 0.441793 0.607604 0.536743 0.051 Uiso 0.322(7) 1 calc R . P A 2
C14 C 0.2895(6) 0.6778(3) 0.45328(18) 0.0798(12) Uani 1 1 d . . . . .
H14A H 0.276309 0.625324 0.416170 0.120 Uiso 1 1 calc GR . . . .
H14B H 0.384878 0.719676 0.438828 0.120 Uiso 1 1 calc GR . . . .
H14C H 0.185441 0.716880 0.455133 0.120 Uiso 1 1 calc GR . . . .
C15 C 0.5075(5) 0.5811(3) 0.5198(2) 0.0425(11) Uani 0.678(7) 1 d . U P A 1
H15A H 0.544748 0.552527 0.567563 0.064 Uiso 0.678(7) 1 calc GR . P A 1
H15B H 0.590318 0.630002 0.503149 0.064 Uiso 0.678(7) 1 calc GR . P A 1
H15C H 0.498137 0.529580 0.481670 0.064 Uiso 0.678(7) 1 calc GR . P A 1
C16 C 0.7572(6) 0.4100(4) 0.81905(19) 0.0945(17) Uani 1 1 d . . . . .
H16A H 0.735111 0.363506 0.778210 0.142 Uiso 1 1 calc GR . . . .
H16B H 0.775473 0.374118 0.866132 0.142 Uiso 1 1 calc GR . . . .
H16C H 0.858534 0.448430 0.807121 0.142 Uiso 1 1 calc GR . . . .
C17 C 0.8413(3) 0.6967(2) 0.73214(14) 0.0409(6) Uani 1 1 d . . . . .
H17A H 0.862368 0.638470 0.701432 0.061 Uiso 1 1 calc GR . . . .
H17B H 0.949607 0.724112 0.749047 0.061 Uiso 1 1 calc GR . . . .
H17C H 0.780565 0.745533 0.702055 0.061 Uiso 1 1 calc GR . . . .
C18 C 0.5199(4) 0.8023(2) 0.91835(16) 0.0478(6) Uani 1 1 d . . . . .
H18A H 0.641808 0.789012 0.915478 0.072 Uiso 1 1 calc GR . . . .
H18B H 0.471995 0.768859 0.962253 0.072 Uiso 1 1 calc GR . . . .
H18C H 0.501461 0.872897 0.923160 0.072 Uiso 1 1 calc GR . . . .
C15A C 0.2851(12) 0.7233(5) 0.5848(5) 0.043(2) Uani 0.322(7) 1 d . U P A 2
H15F H 0.296219 0.702823 0.637469 0.064 Uiso 0.322(7) 1 calc GR . P A 2
H15D H 0.169462 0.746686 0.575765 0.064 Uiso 0.322(7) 1 calc GR . P A 2
H15E H 0.365791 0.776045 0.574350 0.064 Uiso 0.322(7) 1 calc GR . P A 2

loop_
_atom_site_aniso_label
_atom_site_aniso_U_11
_atom_site_aniso_U_22
_atom_site_aniso_U_33
_atom_site_aniso_U_23
_atom_site_aniso_U_13
_atom_site_aniso_U_12
O1 0.0357(8) 0.0597(11) 0.0235(7) 0.0069(7) -0.0050(7) -0.0071(8)
O2 0.0508(10) 0.0792(13) 0.0267(8) 0.0100(9) 0.0052(8) 0.0339(10)
O3 0.0234(8) 0.0882(14) 0.0286(8) 0.0073(9) -0.0032(7) -0.0054(9)
O4 0.0341(8) 0.0455(9) 0.0364(8) 0.0077(7) -0.0040(7) -0.0025(7)
O5 0.0324(8) 0.0446(9) 0.0282(7) 0.0052(7) 0.0053(6) -0.0002(7)
C1 0.0364(12) 0.0517(14) 0.0242(10) 0.0052(10) 0.0027(9) 0.0011(10)
C2 0.0316(11) 0.0652(16) 0.0202(10) 0.0070(10) 0.0045(9) 0.0096(12)
C3 0.0223(10) 0.0640(16) 0.0215(10) 0.0059(10) -0.0019(8) 0.0000(11)
C4 0.0261(10) 0.0477(13) 0.0231(10) 0.0083(9) -0.0002(8) 0.0026(9)
C5 0.0264(10) 0.0420(12) 0.0278(10) 0.0084(9) 0.0018(9) 0.0006(9)
C6 0.0288(11) 0.0473(14) 0.0395(12) 0.0077(10) 0.0087(10) 0.0013(10)
C7 0.0300(11) 0.0433(12) 0.0292(10) -0.0114(9) -0.0010(8) 0.0070(10)
C8 0.0397(12) 0.0404(12) 0.0288(10) -0.0122(9) -0.0065(9) 0.0141(10)
C9 0.0460(14) 0.0605(16) 0.0378(13) -0.0184(12) -0.0127(12) 0.0152(14)
C10 0.0363(13) 0.0696(19) 0.0521(16) -0.0341(14) -0.0089(12) 0.0083(14)
C11 0.0365(13) 0.0572(16) 0.0573(17) -0.0307(14) 0.0085(12) -0.0019(12)
C12 0.0375(12) 0.0552(15) 0.0411(13) -0.0115(11) 0.0049(11) -0.0013(12)
C13 0.0615(16) 0.0359(12) 0.0290(11) -0.0029(9) -0.0098(11) 0.0080(12)
C14 0.096(3) 0.100(3) 0.0433(17) 0.0234(18) -0.0172(18) -0.002(2)
C15 0.050(2) 0.039(2) 0.039(2) -0.0058(15) 0.0048(17) -0.0079(17)
C16 0.117(3) 0.126(3) 0.0407(16) -0.0090(19) -0.008(2) 0.087(3)
C17 0.0292(11) 0.0525(15) 0.0410(13) 0.0046(11) 0.0050(10) -0.0036(11)
C18 0.0482(15) 0.0538(16) 0.0415(13) 0.0015(12) -0.0050(12) -0.0127(13)
C15A 0.055(5) 0.027(4) 0.047(4) -0.005(3) -0.006(4) -0.002(3)

loop_
_atom_type_symbol
_atom_type_description
_atom_type_scat_dispersion_real
_atom_type_scat_dispersion_imag
_atom_type_scat_source
C C 0.0181 0.0091 'International Tables Vol C Tables 4.2.6.8 and 6.1.1.4'
H H 0.0000 0.0000 'International Tables Vol C Tables 4.2.6.8 and 6.1.1.4'
O O 0.0492 0.0322 'International Tables Vol C Tables 4.2.6.8 and 6.1.1.4'

loop_
_exptl_crystal_face_index_h
_exptl_crystal_face_index_k
_exptl_crystal_face_index_l
_exptl_crystal_face_perp_dist
-2 -1 11 0.0701
2 5 -9 0.0255
0 -8 4 0.0665
5 -1 1 0.0515
1 4 -10 0.0301
-4 -4 -3 0.1065
-4 3 -4 0.1246
2 7 -4 0.0717
-1 9 0 0.1251

loop_
_geom_angle_atom_site_label_1
_geom_angle_atom_site_label_2
_geom_angle_atom_site_label_3
_geom_angle
_geom_angle_site_symmetry_1
_geom_angle_site_symmetry_3
_geom_angle_publ_flag
C7 O1 C1 119.38(19) . . ?
C16 O2 C2 116.5(2) . . ?
C17 O3 C3 112.85(18) . . ?
C18 O4 C4 113.51(19) . . ?
C1 O5 C5 114.51(18) . . ?
O1 C1 H1 109.4 . . ?
O1 C1 C2 104.41(19) . . ?
O5 C1 O1 112.58(19) . . ?
O5 C1 H1 109.4 . . ?
O5 C1 C2 111.54(19) . . ?
C2 C1 H1 109.4 . . ?
O2 C2 C1 107.5(2) . . ?
O2 C2 H2 110.0 . . ?
O2 C2 C3 109.8(2) . . ?
C1 C2 H2 110.0 . . ?
C3 C2 C1 109.5(2) . . ?
C3 C2 H2 110.0 . . ?
O3 C3 C2 112.8(2) . . ?
O3 C3 H3 108.7 . . ?
O3 C3 C4 108.53(18) . . ?
C2 C3 H3 108.7 . . ?
C4 C3 C2 109.42(19) . . ?
C4 C3 H3 108.7 . . ?
O4 C4 C3 110.30(19) . . ?
O4 C4 H4 109.8 . . ?
O4 C4 C5 106.98(18) . . ?
C3 C4 H4 109.8 . . ?
C3 C4 C5 110.19(18) . . ?
C5 C4 H4 109.8 . . ?
O5 C5 C4 111.61(18) . . ?
O5 C5 H5 108.8 . . ?
O5 C5 C6 106.22(18) . . ?
C4 C5 H5 108.8 . . ?
C6 C5 C4 112.59(19) . . ?
C6 C5 H5 108.8 . . ?
C5 C6 H6A 109.5 . . ?
C5 C6 H6B 109.5 . . ?
C5 C6 H6C 109.5 . . ?
H6A C6 H6B 109.5 . . ?
H6A C6 H6C 109.5 . . ?
H6B C6 H6C 109.5 . . ?
O1 C7 C8 114.4(2) . . ?
C12 C7 O1 123.7(2) . . ?
C12 C7 C8 121.9(2) . . ?
C7 C8 C13 119.9(2) . . ?
C9 C8 C7 117.1(3) . . ?
C9 C8 C13 123.0(2) . . ?
C8 C9 H9 119.1 . . ?
C10 C9 C8 121.8(3) . . ?
C10 C9 H9 119.1 . . ?
C9 C10 H10 119.8 . . ?
C9 C10 C11 120.4(2) . . ?
C11 C10 H10 119.8 . . ?
C10 C11 H11 120.3 . . ?
C10 C11 C12 119.5(3) . . ?
C12 C11 H11 120.3 . . ?
C7 C12 C11 119.4(3) . . ?
C7 C12 H12 120.3 . . ?
C11 C12 H12 120.3 . . ?
C8 C13 H13 109.5 . . ?
C8 C13 H13A 113.0 . . ?
C8 C13 C15 111.8(2) . . ?
C8 C13 C15A 101.3(4) . . ?
C14 C13 C8 113.9(3) . . ?
C14 C13 H13 109.5 . . ?
C14 C13 H13A 113.0 . . ?
C14 C13 C15 102.6(3) . . ?
C14 C13 C15A 101.4(4) . . ?
C15 C13 H13 109.5 . . ?
C15A C13 H13A 113.0 . . ?
C13 C14 H14A 109.5 . . ?
C13 C14 H14B 109.5 . . ?
C13 C14 H14C 109.5 . . ?
H14A C14 H14B 109.5 . . ?
H14A C14 H14C 109.5 . . ?
H14B C14 H14C 109.5 . . ?
C13 C15 H15A 109.5 . . ?
C13 C15 H15B 109.5 . . ?
C13 C15 H15C 109.5 . . ?
H15A C15 H15B 109.5 . . ?
H15A C15 H15C 109.5 . . ?
H15B C15 H15C 109.5 . . ?
O2 C16 H16A 109.5 . . ?
O2 C16 H16B 109.5 . . ?
O2 C16 H16C 109.5 . . ?
H16A C16 H16B 109.5 . . ?
H16A C16 H16C 109.5 . . ?
H16B C16 H16C 109.5 . . ?
O3 C17 H17A 109.5 . . ?
O3 C17 H17B 109.5 . . ?
O3 C17 H17C 109.5 . . ?
H17A C17 H17B 109.5 . . ?
H17A C17 H17C 109.5 . . ?
H17B C17 H17C 109.5 . . ?
O4 C18 H18A 109.5 . . ?
O4 C18 H18B 109.5 . . ?
O4 C18 H18C 109.5 . . ?
H18A C18 H18B 109.5 . . ?
H18A C18 H18C 109.5 . . ?
H18B C18 H18C 109.5 . . ?
C13 C15A H15F 109.5 . . ?
C13 C15A H15D 109.5 . . ?
C13 C15A H15E 109.5 . . ?
H15F C15A H15D 109.5 . . ?
H15F C15A H15E 109.5 . . ?
H15D C15A H15E 109.5 . . ?

loop_
_geom_bond_atom_site_label_1
_geom_bond_atom_site_label_2
_geom_bond_distance
_geom_bond_site_symmetry_2
_geom_bond_publ_flag
O1 C1 1.428(3) . ?
O1 C7 1.384(3) . ?
O2 C2 1.422(3) . ?
O2 C16 1.358(4) . ?
O3 C3 1.424(3) . ?
O3 C17 1.401(3) . ?
O4 C4 1.428(3) . ?
O4 C18 1.418(3) . ?
O5 C1 1.402(3) . ?
O5 C5 1.446(3) . ?
C1 H1 0.9800 . ?
C1 C2 1.529(3) . ?
C2 H2 0.9800 . ?
C2 C3 1.516(4) . ?
C3 H3 0.9800 . ?
C3 C4 1.516(3) . ?
C4 H4 0.9800 . ?
C4 C5 1.530(3) . ?
C5 H5 0.9800 . ?
C5 C6 1.512(3) . ?
C6 H6A 0.9600 . ?
C6 H6B 0.9600 . ?
C6 H6C 0.9600 . ?
C7 C8 1.399(3) . ?
C7 C12 1.380(4) . ?
C8 C9 1.396(3) . ?
C8 C13 1.516(4) . ?
C9 H9 0.9300 . ?
C9 C10 1.368(5) . ?
C10 H10 0.9300 . ?
C10 C11 1.384(5) . ?
C11 H11 0.9300 . ?
C11 C12 1.396(4) . ?
C12 H12 0.9300 . ?
C13 H13 0.9800 . ?
C13 H13A 0.9800 . ?
C13 C14 1.505(4) . ?
C13 C15 1.595(5) . ?
C13 C15A 1.555(8) . ?
C14 H14A 0.9600 . ?
C14 H14B 0.9600 . ?
C14 H14C 0.9600 . ?
C15 H15A 0.9600 . ?
C15 H15B 0.9600 . ?
C15 H15C 0.9600 . ?
C16 H16A 0.9600 . ?
C16 H16B 0.9600 . ?
C16 H16C 0.9600 . ?
C17 H17A 0.9600 . ?
C17 H17B 0.9600 . ?
C17 H17C 0.9600 . ?
C18 H18A 0.9600 . ?
C18 H18B 0.9600 . ?
C18 H18C 0.9600 . ?
C15A H15F 0.9600 . ?
C15A H15D 0.9600 . ?
C15A H15E 0.9600 . ?

loop_
_exptl_oxdiff_crystal_face_indexfrac_h
_exptl_oxdiff_crystal_face_indexfrac_k
_exptl_oxdiff_crystal_face_indexfrac_l
_exptl_oxdiff_crystal_face_x
_exptl_oxdiff_crystal_face_y
_exptl_oxdiff_crystal_face_z
-2.0000 -1.0000 11.0000 0.8193 0.6656 0.0837
2.0000 5.0000 -9.0000 -0.7230 -0.6649 0.3996
-0.0000 -8.0000 4.0000 0.1518 0.5877 -0.7764
5.0000 -1.0002 1.0000 -0.8302 0.5635 0.0871
1.0000 4.0000 -10.0000 -0.5944 -0.7925 0.2324
-4.0000 -3.9998 -3.0000 0.5572 -0.4370 -0.6449
-4.0000 3.0001 -4.0000 0.5321 -0.7671 0.0939
2.0000 6.9999 -4.0000 -0.5026 -0.3698 0.7364
-1.0000 9.0000 -0.0000 0.1971 -0.4204 0.9460
